data_2219830
loop_
_publ_author_name
'Benzerka, Saida'
'Bouraiou, Abdelmalek'
'Bouacida, Sofiane'
'Rhouati, Salah'
'Belfaitah, Ali'

_publ_section_title
;
 (3<i>RS</i>,4<i>SR</i>)-Methyl
 4-(2-chloro-5,8-dimethoxyquinolin-3-yl)-1-phenylpyrrolidine-3-carboxylate
;
_journal_coeditor_code DN2384
_journal_issue 11
_journal_name_full 'Acta Crystallographica Section E'
_journal_page_first o2089
_journal_page_last o2090
_journal_paper_doi 10.1107/S1600536808031838
_journal_volume 64
_journal_year 2008
_chemical_formula_iupac 'C23 H23 Cl N2 O4'
_chemical_formula_moiety 'C23 H23 Cl N2 O4'
_chemical_formula_structural 'C23 H23 Cl N2 O4'
_chemical_formula_sum 'C23 H23 Cl N2 O4'
_chemical_formula_weight 426.88
_chemical_name_systematic
;
(3<i>RS</i>,4<i>SR</i>)-Methyl
4-(2-chloro-5,8-dimethoxyquinolin-3-yl)-1-phenylpyrrolidine-3-carboxylate
;
_space_group_IT_number 14
_symmetry_cell_setting monoclinic
_symmetry_space_group_name_Hall '-P 2ybc'
_symmetry_space_group_name_H-M 'P 1 21/c 1'
_atom_sites_solution_hydrogens geom
_atom_sites_solution_primary direct
_atom_sites_solution_secondary difmap
_cell_angle_alpha 90
_cell_angle_beta 109.01(2)
_cell_angle_gamma 90
_cell_formula_units_Z 4
_cell_length_a 9.5790(10)
_cell_length_b 17.5180(10)
_cell_length_c 12.944(2)
_cell_measurement_reflns_used 4717
_cell_measurement_temperature 296(2)
_cell_measurement_theta_max 27.50
_cell_measurement_theta_min 2.03
_cell_volume 2053.6(5)
_computing_cell_refinement 'SCALEPACK (Otwinowski & Minor, 1997)'
_computing_data_collection 'COLLECT (Nonius, 1998)'
_computing_data_reduction 'DENZO and SCALEPACK (Otwinowski & Minor, 1997)'
_computing_molecular_graphics
;
ORTEPIII (Burnett & Johnson, 1996), ORTEP-3 for Windows (Farrugia,
1997) and
CAMERON (Pearce <i>et al.</i>,  2000)
;
_computing_publication_material 'PLATON (Spek, 2003) and WinGX (Farrugia, 1999)'
_computing_structure_refinement 'SHELXL97 (Sheldrick, 2008)'
_computing_structure_solution 'SIR2002 (Burla <i>et al.</i>,  2003)'
_diffrn_ambient_temperature 296(2)
_diffrn_measured_fraction_theta_full 0.999
_diffrn_measured_fraction_theta_max 0.999
_diffrn_measurement_device_type 'Nonius KappaCCD'
_diffrn_measurement_method '\f scans, and \w scans with \k offsets'
_diffrn_radiation_monochromator graphite
_diffrn_radiation_type MoK\a
_diffrn_radiation_wavelength 0.71073
_diffrn_reflns_av_R_equivalents 0.0255
_diffrn_reflns_av_sigmaI/netI 0.0371
_diffrn_reflns_limit_h_max 12
_diffrn_reflns_limit_h_min -12
_diffrn_reflns_limit_k_max 22
_diffrn_reflns_limit_k_min -22
_diffrn_reflns_limit_l_max 16
_diffrn_reflns_limit_l_min -16
_diffrn_reflns_number 9271
_diffrn_reflns_theta_full 27.50
_diffrn_reflns_theta_max 27.50
_diffrn_reflns_theta_min 2.03
_diffrn_standards_decay_% 0
_exptl_absorpt_coefficient_mu 0.219
_exptl_absorpt_correction_type none
_exptl_crystal_colour White
_exptl_crystal_density_diffrn 1.381
_exptl_crystal_density_method 'not measured'
_exptl_crystal_description Needle
_exptl_crystal_F_000 896
_exptl_crystal_size_max 0.15
_exptl_crystal_size_mid 0.06
_exptl_crystal_size_min 0.05
_refine_diff_density_max 0.384
_refine_diff_density_min -0.331
_refine_ls_extinction_method none
_refine_ls_goodness_of_fit_ref 1.031
_refine_ls_hydrogen_treatment constr
_refine_ls_matrix_type full
_refine_ls_number_parameters 274
_refine_ls_number_reflns 4717
_refine_ls_number_restraints 0
_refine_ls_restrained_S_all 1.031
_refine_ls_R_factor_all 0.0876
_refine_ls_R_factor_gt 0.0551
_refine_ls_shift/su_max 0.000
_refine_ls_shift/su_mean 0.000
_refine_ls_structure_factor_coef Fsqd
_refine_ls_weighting_details 'calc w=1/[\s^2^(Fo^2^)+(0.102P)^2^+0.336P] where P=(Fo^2^+2Fc^2^)/3'
_refine_ls_weighting_scheme calc
_refine_ls_wR_factor_gt 0.1523
_refine_ls_wR_factor_ref 0.1779
_reflns_number_gt 3062
_reflns_number_total 4717
_reflns_threshold_expression I>2\s(I)
_cod_data_source_file dn2384.cif
_cod_data_source_block I
_cod_original_sg_symbol_H-M 'P 21/c'
_cod_database_code 2219830
_cod_database_fobs_code 2219830

loop_
_symmetry_equiv_pos_as_xyz
'x, y, z'
'-x, y+1/2, -z+1/2'
'-x, -y, -z'
'x, -y-1/2, z-1/2'

loop_
_atom_site_type_symbol
_atom_site_label
_atom_site_fract_x
_atom_site_fract_y
_atom_site_fract_z
_atom_site_U_iso_or_equiv
_atom_site_adp_type
_atom_site_calc_flag
_atom_site_refinement_flags
_atom_site_occupancy
C C2 0.4396(2) 0.31838(12) -0.07671(19) 0.0457(5) Uani d . 1
C C3 0.3691(3) 0.26052(12) -0.03567(19) 0.0482(5) Uani d . 1
C C4 0.3895(3) 0.18796(12) -0.0673(2) 0.0494(5) Uani d . 1
H H4 0.3446 0.1473 -0.0443 0.059 Uiso calc R 1
C C5 0.4777(2) 0.17338(11) -0.13446(18) 0.0417(5) Uani d . 1
C C6 0.5028(3) 0.09863(12) -0.16864(19) 0.0463(5) Uani d . 1
C C7 0.5869(3) 0.08969(13) -0.2347(2) 0.0514(5) Uani d . 1
H H7 0.6021 0.0411 -0.2580 0.062 Uiso calc R 1
C C8 0.6515(3) 0.15355(14) -0.2683(2) 0.0526(6) Uani d . 1
H H8 0.7089 0.1461 -0.3131 0.063 Uiso calc R 1
C C9 0.6317(2) 0.22567(13) -0.23653(18) 0.0465(5) Uani d . 1
C C10 0.5433(2) 0.23684(12) -0.16778(17) 0.0417(5) Uani d . 1
C C11 0.4590(4) -0.03500(14) -0.1605(3) 0.0733(8) Uani d . 1
H H11A 0.4239 -0.0394 -0.2387 0.110 Uiso calc R 1
H H11B 0.4054 -0.0697 -0.1300 0.110 Uiso calc R 1
H H11C 0.5623 -0.0473 -0.1334 0.110 Uiso calc R 1
C C12 0.7822(3) 0.28219(17) -0.3307(3) 0.0708(8) Uani d . 1
H H12A 0.8597 0.2464 -0.2973 0.106 Uiso calc R 1
H H12B 0.8247 0.3308 -0.3377 0.106 Uiso calc R 1
H H12C 0.7244 0.2640 -0.4017 0.106 Uiso calc R 1
C C13 0.2718(3) 0.27974(13) 0.0337(2) 0.0520(6) Uani d . 1
H H13 0.3102 0.3251 0.0781 0.062 Uiso calc R 1
C C14 0.1144(3) 0.29516(14) -0.0433(2) 0.0559(6) Uani d . 1
H H14 0.1170 0.3162 -0.1129 0.067 Uiso calc R 1
C C15 0.0444(3) 0.21579(13) -0.0605(2) 0.0548(6) Uani d . 1
H H15A -0.0596 0.2188 -0.0682 0.066 Uiso calc R 1
H H15B 0.0544 0.1921 -0.1255 0.066 Uiso calc R 1
C C16 0.2513(3) 0.21506(13) 0.10654(19) 0.0487(5) Uani d . 1
H H16A 0.3385 0.1830 0.1305 0.058 Uiso calc R 1
H H16B 0.2314 0.2351 0.1702 0.058 Uiso calc R 1
C C17 0.0583(2) 0.11625(12) 0.08000(18) 0.0441(5) Uani d . 1
C C18 -0.0791(3) 0.08503(13) 0.0195(2) 0.0500(5) Uani d . 1
H H18 -0.1277 0.1023 -0.0511 0.060 Uiso calc R 1
C C19 -0.1420(3) 0.02882(15) 0.0646(2) 0.0619(7) Uani d . 1
H H19 -0.2333 0.0089 0.0237 0.074 Uiso calc R 1
C C20 -0.0738(3) 0.00156(15) 0.1677(3) 0.0694(8) Uani d . 1
H H20 -0.1182 -0.0361 0.1971 0.083 Uiso calc R 1
C C21 0.0624(3) 0.03104(15) 0.2276(2) 0.0651(7) Uani d . 1
H H21 0.1104 0.0127 0.2976 0.078 Uiso calc R 1
C C22 0.1281(3) 0.08755(13) 0.1845(2) 0.0519(6) Uani d . 1
H H22 0.2199 0.1066 0.2259 0.062 Uiso calc R 1
C C23 0.0291(3) 0.34891(17) 0.0089(3) 0.0662(7) Uani d . 1
C C24 -0.1671(4) 0.4343(2) -0.0293(4) 0.1079(13) Uani d . 1
H H24A -0.2517 0.4048 -0.0297 0.162 Uiso calc R 1
H H24B -0.1985 0.4769 -0.0781 0.162 Uiso calc R 1
H H24C -0.1176 0.4527 0.0433 0.162 Uiso calc R 1
Cl Cl1 0.41733(7) 0.41375(3) -0.04310(5) 0.0582(2) Uani d . 1
N N1 0.5228(2) 0.30920(10) -0.13716(15) 0.0447(4) Uani d . 1
N N2 0.1249(2) 0.17236(11) 0.03698(15) 0.0487(5) Uani d . 1
O O1 0.4375(2) 0.04110(9) -0.13011(16) 0.0635(5) Uani d . 1
O O2 0.6896(2) 0.29035(10) -0.26382(16) 0.0650(5) Uani d . 1
O O3 0.0479(4) 0.3523(2) 0.1042(3) 0.1496(14) Uani d . 1
O O4 -0.0678(3) 0.38737(15) -0.0644(2) 0.0947(8) Uani d . 1

loop_
_atom_site_aniso_label
_atom_site_aniso_U_11
_atom_site_aniso_U_22
_atom_site_aniso_U_33
_atom_site_aniso_U_12
_atom_site_aniso_U_13
_atom_site_aniso_U_23
C2 0.0513(12) 0.0368(10) 0.0521(12) -0.0025(9) 0.0211(10) 0.0011(9)
C3 0.0518(13) 0.0418(11) 0.0572(14) -0.0015(9) 0.0262(11) -0.0001(9)
C4 0.0542(13) 0.0390(10) 0.0623(14) -0.0046(9) 0.0292(11) 0.0025(10)
C5 0.0422(11) 0.0385(10) 0.0478(12) -0.0029(8) 0.0192(9) 0.0003(8)
C6 0.0469(12) 0.0387(11) 0.0562(13) -0.0012(9) 0.0210(10) -0.0010(9)
C7 0.0578(14) 0.0439(11) 0.0571(14) 0.0027(10) 0.0249(11) -0.0048(10)
C8 0.0566(14) 0.0570(13) 0.0535(13) 0.0023(11) 0.0306(11) 0.0002(10)
C9 0.0472(12) 0.0485(12) 0.0480(12) -0.0020(9) 0.0215(10) 0.0055(9)
C10 0.0404(11) 0.0412(11) 0.0447(12) -0.0007(8) 0.0155(9) 0.0037(8)
C11 0.088(2) 0.0378(12) 0.106(2) -0.0050(13) 0.0492(18) -0.0099(13)
C12 0.0718(18) 0.0793(18) 0.0783(19) 0.0021(14) 0.0476(16) 0.0170(15)
C13 0.0581(14) 0.0469(12) 0.0550(14) -0.0054(10) 0.0239(11) -0.0039(10)
C14 0.0670(15) 0.0525(13) 0.0547(14) 0.0026(11) 0.0288(12) 0.0043(11)
C15 0.0602(14) 0.0527(13) 0.0488(13) -0.0032(11) 0.0142(11) 0.0016(10)
C16 0.0485(12) 0.0512(12) 0.0483(12) -0.0079(10) 0.0183(10) -0.0035(9)
C17 0.0476(12) 0.0414(10) 0.0514(12) -0.0012(9) 0.0270(10) -0.0052(9)
C18 0.0488(13) 0.0509(12) 0.0552(13) -0.0036(10) 0.0238(11) -0.0106(10)
C19 0.0585(15) 0.0552(13) 0.0839(19) -0.0132(12) 0.0394(14) -0.0167(13)
C20 0.081(2) 0.0564(15) 0.089(2) -0.0128(14) 0.0530(18) 0.0000(14)
C21 0.0787(18) 0.0627(15) 0.0649(16) 0.0021(14) 0.0386(14) 0.0115(12)
C22 0.0537(13) 0.0528(13) 0.0548(14) -0.0039(10) 0.0252(11) 0.0017(10)
C23 0.0716(17) 0.0722(17) 0.0677(18) 0.0082(14) 0.0403(15) 0.0035(14)
C24 0.075(2) 0.119(3) 0.134(3) 0.026(2) 0.040(2) -0.042(3)
Cl1 0.0772(4) 0.0366(3) 0.0688(4) -0.0023(3) 0.0349(3) -0.0035(2)
N1 0.0473(10) 0.0404(9) 0.0491(10) -0.0048(8) 0.0194(8) 0.0008(7)
N2 0.0488(10) 0.0526(11) 0.0449(10) -0.0100(8) 0.0153(8) 0.0012(8)
O1 0.0766(12) 0.0357(8) 0.0950(14) -0.0065(8) 0.0510(11) -0.0048(8)
O2 0.0799(12) 0.0537(10) 0.0820(13) -0.0051(9) 0.0546(11) 0.0084(8)
O3 0.196(3) 0.168(3) 0.098(2) 0.098(3) 0.065(2) 0.008(2)
O4 0.0841(15) 0.1037(17) 0.0949(17) 0.0388(13) 0.0272(13) -0.0179(13)

loop_
_atom_type_symbol
_atom_type_description
_atom_type_scat_dispersion_real
_atom_type_scat_dispersion_imag
_atom_type_scat_source
C C 0.0033 0.0016 'International Tables Vol C Tables 4.2.6.8 and 6.1.1.4'
H H 0.0000 0.0000 'International Tables Vol C Tables 4.2.6.8 and 6.1.1.4'
N N 0.0061 0.0033 'International Tables Vol C Tables 4.2.6.8 and 6.1.1.4'
O O 0.0106 0.0060 'International Tables Vol C Tables 4.2.6.8 and 6.1.1.4'
Cl Cl 0.1484 0.1585 'International Tables Vol C Tables 4.2.6.8 and 6.1.1.4'

loop_
_geom_angle_atom_site_label_1
_geom_angle_atom_site_label_2
_geom_angle_atom_site_label_3
_geom_angle
N1 C2 C3 126.9(2)
N1 C2 Cl1 114.55(15)
C3 C2 Cl1 118.52(17)
C4 C3 C2 114.9(2)
C4 C3 C13 123.70(19)
C2 C3 C13 121.36(19)
C3 C4 C5 121.5(2)
C3 C4 H4 119.3
C5 C4 H4 119.3
C10 C5 C4 117.30(19)
C10 C5 C6 119.41(18)
C4 C5 C6 123.29(18)
C7 C6 O1 125.5(2)
C7 C6 C5 119.60(19)
O1 C6 C5 114.91(18)
C6 C7 C8 120.6(2)
C6 C7 H7 119.7
C8 C7 H7 119.7
C9 C8 C7 121.6(2)
C9 C8 H8 119.2
C7 C8 H8 119.2
O2 C9 C8 126.0(2)
O2 C9 C10 115.04(19)
C8 C9 C10 118.99(19)
N1 C10 C5 121.56(18)
N1 C10 C9 118.70(18)
C5 C10 C9 119.73(19)
O1 C11 H11A 109.5
O1 C11 H11B 109.5
H11A C11 H11B 109.5
O1 C11 H11C 109.5
H11A C11 H11C 109.5
H11B C11 H11C 109.5
O2 C12 H12A 109.5
O2 C12 H12B 109.5
H12A C12 H12B 109.5
O2 C12 H12C 109.5
H12A C12 H12C 109.5
H12B C12 H12C 109.5
C16 C13 C3 115.15(19)
C16 C13 C14 103.61(19)
C3 C13 C14 108.3(2)
C16 C13 H13 109.8
C3 C13 H13 109.8
C14 C13 H13 109.8
C15 C14 C13 103.03(19)
C15 C14 C23 110.5(2)
C13 C14 C23 111.8(2)
C15 C14 H14 110.4
C13 C14 H14 110.4
C23 C14 H14 110.4
N2 C15 C14 105.40(19)
N2 C15 H15A 110.7
C14 C15 H15A 110.7
N2 C15 H15B 110.7
C14 C15 H15B 110.7
H15A C15 H15B 108.8
N2 C16 C13 104.32(19)
N2 C16 H16A 110.9
C13 C16 H16A 110.9
N2 C16 H16B 110.9
C13 C16 H16B 110.9
H16A C16 H16B 108.9
N2 C17 C22 120.6(2)
N2 C17 C18 121.5(2)
C22 C17 C18 117.8(2)
C19 C18 C17 120.1(2)
C19 C18 H18 120.0
C17 C18 H18 120.0
C20 C19 C18 121.8(3)
C20 C19 H19 119.1
C18 C19 H19 119.1
C19 C20 C21 118.7(2)
C19 C20 H20 120.6
C21 C20 H20 120.6
C20 C21 C22 120.8(3)
C20 C21 H21 119.6
C22 C21 H21 119.6
C21 C22 C17 120.8(2)
C21 C22 H22 119.6
C17 C22 H22 119.6
O3 C23 O4 124.8(3)
O3 C23 C14 124.3(3)
O4 C23 C14 110.9(2)
O4 C24 H24A 109.5
O4 C24 H24B 109.5
H24A C24 H24B 109.5
O4 C24 H24C 109.5
H24A C24 H24C 109.5
H24B C24 H24C 109.5
C2 N1 C10 117.82(18)
C17 N2 C16 120.98(18)
C17 N2 C15 122.38(19)
C16 N2 C15 111.38(18)
C6 O1 C11 117.75(19)
C9 O2 C12 117.3(2)
C23 O4 C24 117.5(3)

loop_
_geom_bond_atom_site_label_1
_geom_bond_atom_site_label_2
_geom_bond_distance
C2 N1 1.296(3)
C2 C3 1.414(3)
C2 Cl1 1.757(2)
C3 C4 1.369(3)
C3 C13 1.528(3)
C4 C5 1.419(3)
C4 H4 0.9300
C5 C10 1.412(3)
C5 C6 1.427(3)
C6 C7 1.362(3)
C6 O1 1.363(3)
C7 C8 1.413(3)
C7 H7 0.9300
C8 C9 1.361(3)
C8 H8 0.9300
C9 O2 1.358(3)
C9 C10 1.427(3)
C10 N1 1.361(3)
C11 O1 1.424(3)
C11 H11A 0.9600
C11 H11B 0.9600
C11 H11C 0.9600
C12 O2 1.434(3)
C12 H12A 0.9600
C12 H12B 0.9600
C12 H12C 0.9600
C13 C16 1.527(3)
C13 C14 1.536(4)
C13 H13 0.9800
C14 C15 1.528(3)
C14 C23 1.540(4)
C14 H14 0.9800
C15 N2 1.460(3)
C15 H15A 0.9700
C15 H15B 0.9700
C16 N2 1.458(3)
C16 H16A 0.9700
C16 H16B 0.9700
C17 N2 1.384(3)
C17 C22 1.393(3)
C17 C18 1.405(3)
C18 C19 1.379(3)
C18 H18 0.9300
C19 C20 1.368(4)
C19 H19 0.9300
C20 C21 1.382(4)
C20 H20 0.9300
C21 C22 1.384(3)
C21 H21 0.9300
C22 H22 0.9300
C23 O3 1.190(4)
C23 O4 1.281(4)
C24 O4 1.439(3)
C24 H24A 0.9600
C24 H24B 0.9600
C24 H24C 0.9600

loop_
_geom_hbond_atom_site_label_D
_geom_hbond_atom_site_label_H
_geom_hbond_atom_site_label_A
_geom_hbond_site_symmetry_A
_geom_hbond_distance_DH
_geom_hbond_distance_HA
_geom_hbond_distance_DA
_geom_hbond_angle_DHA
C12 H12B Cg1 4_665 0.96 2.67 3.601(3) 164.2
